data_7155918
loop_
_publ_author_name
'Maeda, Chihiro'
'Todaka, Takumi'
'Ueda, Tomomi'
'Ema, Tadashi'

_publ_section_title
;
 Synthesis of carbazole-based BODIPY dimer showing red fluorescence in the
 solid state
;
_journal_name_full 'Org. Biomol. Chem.'
_journal_paper_doi 10.1039/C7OB02419C
_journal_year 2017
_chemical_formula_moiety '2(C28 H26 B F2 N3 S2), 0.615(C Cl2) '
_chemical_formula_sum 'C56.61 H52 B2 Cl1.23 F4 N6 S4'
_chemical_formula_weight 1085.71
_space_group_crystal_system triclinic
_space_group_IT_number 2
_space_group_name_Hall '-P 1'
_space_group_name_H-M_alt 'P -1'
_symmetry_space_group_name_Hall '-P 1'
_symmetry_space_group_name_H-M 'P -1'
_atom_sites_solution_hydrogens geom
_audit_creation_method SHELXL-2014/7
_audit_update_record
;
2017-08-17 deposited with the CCDC.
2017-10-10 downloaded from the CCDC.
;
_cell_angle_alpha 88.899(15)
_cell_angle_beta 85.634(13)
_cell_angle_gamma 83.446(12)
_cell_formula_units_Z 2
_cell_length_a 9.6199(15)
_cell_length_b 11.2244(19)
_cell_length_c 24.169(4)
_cell_measurement_reflns_used 2676
_cell_measurement_temperature 93(2)
_cell_measurement_theta_max 68.3
_cell_measurement_theta_min 25.3
_cell_volume 2585.0(7)
_computing_structure_refinement 'SHELXL-2014/7 (Sheldrick, 2014)'
_diffrn_ambient_temperature 93(2)
_diffrn_measured_fraction_theta_full 0.965
_diffrn_measured_fraction_theta_max 0.965
_diffrn_measurement_device_type 'Rigaku XtaLAB P200'
_diffrn_measurement_method \w
_diffrn_radiation_type CuK\a
_diffrn_radiation_wavelength 1.54187
_diffrn_reflns_av_R_equivalents 0.0258
_diffrn_reflns_av_unetI/netI 0.0195
_diffrn_reflns_Laue_measured_fraction_full 0.965
_diffrn_reflns_Laue_measured_fraction_max 0.965
_diffrn_reflns_limit_h_max 11
_diffrn_reflns_limit_h_min -11
_diffrn_reflns_limit_k_max 13
_diffrn_reflns_limit_k_min -11
_diffrn_reflns_limit_l_max 28
_diffrn_reflns_limit_l_min -28
_diffrn_reflns_number 32248
_diffrn_reflns_point_group_measured_fraction_full 0.965
_diffrn_reflns_point_group_measured_fraction_max 0.965
_diffrn_reflns_theta_full 65.994
_diffrn_reflns_theta_max 65.994
_diffrn_reflns_theta_min 6.616
_diffrn_source 'fine-focus sealed tube'
_exptl_absorpt_coefficient_mu 2.767
_exptl_absorpt_correction_type multi-scan
_exptl_absorpt_process_details 'REQAB (Rigaku, 1998)'
_exptl_crystal_colour red
_exptl_crystal_density_diffrn 1.395
_exptl_crystal_description prism
_exptl_crystal_F_000 1129
_exptl_crystal_size_max 0.220
_exptl_crystal_size_mid 0.100
_exptl_crystal_size_min 0.030
_exptl_transmission_factor_max 0.920
_exptl_transmission_factor_min 0.753
_refine_diff_density_max 1.308
_refine_diff_density_min -0.919
_refine_diff_density_rms 0.080
_refine_ls_extinction_method none
_refine_ls_goodness_of_fit_ref 1.024
_refine_ls_hydrogen_treatment constr
_refine_ls_matrix_type full
_refine_ls_number_parameters 716
_refine_ls_number_reflns 8710
_refine_ls_number_restraints 64
_refine_ls_restrained_S_all 1.065
_refine_ls_R_factor_all 0.0557
_refine_ls_R_factor_gt 0.0520
_refine_ls_shift/su_max 0.028
_refine_ls_shift/su_mean 0.000
_refine_ls_structure_factor_coef Fsqd
_refine_ls_weighting_details 'w=1/[\s^2^(Fo^2^)+(0.0861P)^2^+4.4633P] where P=(Fo^2^+2Fc^2^)/3'
_refine_ls_weighting_scheme calc
_refine_ls_wR_factor_gt 0.1484
_refine_ls_wR_factor_ref 0.1517
_reflns_Friedel_coverage 0.000
_reflns_number_gt 7907
_reflns_number_total 8710
_reflns_threshold_expression 'I > 2\s(I)'
_cod_data_source_file c7ob02419c2.cif
_cod_data_source_block 160219c1
_cod_database_code 7155918
_shelx_shelxl_version_number 2014/7
_shelx_space_group_comment
;
The symmetry employed for this shelxl refinement is uniquely defined
by the following loop, which should always be used as a source of
symmetry information in preference to the above space-group names.
They are only intended as comments.
;
_shelx_estimated_absorpt_t_min 0.581
_shelx_estimated_absorpt_t_max 0.922

loop_
_space_group_symop_operation_xyz
'x, y, z'
'-x, -y, -z'

loop_
_atom_site_label
_atom_site_type_symbol
_atom_site_fract_x
_atom_site_fract_y
_atom_site_fract_z
_atom_site_U_iso_or_equiv
_atom_site_adp_type
_atom_site_occupancy
_atom_site_site_symmetry_order
_atom_site_calc_flag
_atom_site_refinement_flags_posn
_atom_site_refinement_flags_adp
_atom_site_refinement_flags_occupancy
_atom_site_disorder_assembly
_atom_site_disorder_group
C1 C 0.3614(3) 0.7523(2) 0.37664(10) 0.0184(5) Uani 1 1 d . . . . .
H1 H 0.3902 0.8054 0.4026 0.022 Uiso 1 1 calc R U . . .
C2 C 0.2590(3) 0.7906(2) 0.34097(11) 0.0189(5) Uani 1 1 d . . . . .
H2 H 0.2174 0.8715 0.3431 0.023 Uiso 1 1 calc R U . . .
C3 C 0.2136(3) 0.7150(2) 0.30159(10) 0.0178(5) Uani 1 1 d . . . . .
C4 C 0.2739(3) 0.5968(2) 0.29889(10) 0.0167(5) Uani 1 1 d . . . . .
H3 H 0.2449 0.5441 0.2729 0.020 Uiso 1 1 calc R U . . .
C5 C 0.3773(3) 0.5550(2) 0.33437(10) 0.0161(5) Uani 1 1 d . . . . .
C6 C 0.4209(3) 0.6334(2) 0.37324(10) 0.0166(5) Uani 1 1 d . . . . .
C7 C 0.5474(3) 0.4580(2) 0.38460(10) 0.0165(5) Uani 1 1 d . . . . .
C8 C 0.4598(3) 0.4403(2) 0.34172(10) 0.0158(5) Uani 1 1 d . . . . .
C9 C 0.4691(3) 0.3272(2) 0.31839(10) 0.0176(5) Uani 1 1 d . . . . .
H4 H 0.4118 0.3142 0.2892 0.021 Uiso 1 1 calc R U . . .
C10 C 0.5617(3) 0.2317(2) 0.33709(10) 0.0190(5) Uani 1 1 d . . . . .
C11 C 0.6469(3) 0.2526(2) 0.37953(11) 0.0188(5) Uani 1 1 d . . . . .
H5 H 0.7103 0.1886 0.3922 0.023 Uiso 1 1 calc R U . . .
C12 C 0.6408(3) 0.3657(2) 0.40365(10) 0.0168(5) Uani 1 1 d . . . . .
C13 C 0.7176(3) 0.3948(2) 0.44947(10) 0.0173(5) Uani 1 1 d . . . . .
C14 C 0.7827(3) 0.5111(2) 0.51709(10) 0.0170(5) Uani 1 1 d . . . . .
C15 C 0.8644(3) 0.4019(2) 0.52776(10) 0.0181(5) Uani 1 1 d . . . . .
C16 C 0.9572(3) 0.3889(3) 0.56913(10) 0.0193(5) Uani 1 1 d . . . . .
H6 H 1.0130 0.3152 0.5754 0.023 Uiso 1 1 calc R U . . .
C17 C 0.9643(3) 0.4898(3) 0.60098(10) 0.0192(5) Uani 1 1 d . . . . .
C18 C 0.8780(3) 0.5978(3) 0.59154(10) 0.0198(6) Uani 1 1 d . . . . .
C19 C 0.7861(3) 0.6116(3) 0.54958(10) 0.0193(5) Uani 1 1 d . . . . .
H7 H 0.7292 0.6850 0.5435 0.023 Uiso 1 1 calc R U . . .
C20 C 1.0342(3) 0.5970(3) 0.66635(11) 0.0242(6) Uani 1 1 d . . . . .
H8 H 1.0865 0.6154 0.6962 0.029 Uiso 1 1 calc R U . . .
C21 C 0.1025(3) 0.7675(2) 0.26296(11) 0.0206(6) Uani 1 1 d . . . . .
C22 C -0.0270(3) 0.8281(3) 0.29689(13) 0.0294(7) Uani 1 1 d . . . . .
H17 H -0.0646 0.7697 0.3229 0.044 Uiso 1 1 calc R U . . .
H18 H -0.0987 0.8581 0.2718 0.044 Uiso 1 1 calc R U . . .
H19 H -0.0003 0.8951 0.3176 0.044 Uiso 1 1 calc R U . . .
C23 C 0.1653(3) 0.8614(3) 0.22422(12) 0.0294(6) Uani 1 1 d . . . . .
H20 H 0.1911 0.9265 0.2464 0.044 Uiso 1 1 calc R U . . .
H21 H 0.0958 0.8939 0.1987 0.044 Uiso 1 1 calc R U . . .
H22 H 0.2490 0.8235 0.2029 0.044 Uiso 1 1 calc R U . . .
C24 C 0.0551(3) 0.6707(2) 0.22711(11) 0.0220(6) Uani 1 1 d . . . . .
H23 H 0.1356 0.6336 0.2038 0.033 Uiso 1 1 calc R U . . .
H24 H -0.0170 0.7072 0.2035 0.033 Uiso 1 1 calc R U . . .
H25 H 0.0164 0.6094 0.2511 0.033 Uiso 1 1 calc R U . . .
C25 C 0.5661(3) 0.1076(2) 0.31087(11) 0.0226(6) Uani 1 1 d . . . . .
C26 C 0.6220(4) 0.1134(3) 0.25031(14) 0.0439(9) Uani 1 1 d . . . . .
H26 H 0.7196 0.1313 0.2483 0.066 Uiso 1 1 calc R U . . .
H27 H 0.5649 0.1765 0.2309 0.066 Uiso 1 1 calc R U . . .
H28 H 0.6174 0.0360 0.2328 0.066 Uiso 1 1 calc R U . . .
C27 C 0.4161(3) 0.0702(3) 0.31324(16) 0.0383(8) Uani 1 1 d . . . . .
H29 H 0.4193 -0.0103 0.2978 0.057 Uiso 1 1 calc R U . . .
H30 H 0.3569 0.1273 0.2915 0.057 Uiso 1 1 calc R U . . .
H31 H 0.3771 0.0697 0.3519 0.057 Uiso 1 1 calc R U . . .
C28 C 0.6536(4) 0.0097(3) 0.34155(15) 0.0424(9) Uani 1 1 d . . . . .
H32 H 0.6495 -0.0677 0.3241 0.064 Uiso 1 1 calc R U . . .
H33 H 0.6164 0.0063 0.3804 0.064 Uiso 1 1 calc R U . . .
H34 H 0.7512 0.0276 0.3400 0.064 Uiso 1 1 calc R U . . .
C29 C 1.0693(3) 0.7492(2) 0.96854(11) 0.0195(5) Uani 1 1 d . . . . .
H9 H 1.0873 0.8027 0.9964 0.023 Uiso 1 1 calc R U . . .
C30 C 0.9882(3) 0.7880(2) 0.92559(11) 0.0205(6) Uani 1 1 d . . . . .
H10 H 0.9523 0.8704 0.9239 0.025 Uiso 1 1 calc R U . . .
C31 C 0.9559(3) 0.7109(2) 0.88388(10) 0.0184(5) Uani 1 1 d . . . . .
C32 C 1.0073(3) 0.5902(2) 0.88705(10) 0.0169(5) Uani 1 1 d . . . . .
H11 H 0.9849 0.5359 0.8603 0.020 Uiso 1 1 calc R U . . .
C33 C 1.0917(3) 0.5487(2) 0.92943(10) 0.0161(5) Uani 1 1 d . . . . .
C34 C 1.1237(3) 0.6292(2) 0.96970(10) 0.0164(5) Uani 1 1 d . . . . .
C35 C 1.2432(3) 0.4541(2) 0.98794(10) 0.0157(5) Uani 1 1 d . . . . .
C36 C 1.1683(3) 0.4337(2) 0.94161(10) 0.0161(5) Uani 1 1 d . . . . .
C37 C 1.1827(3) 0.3188(2) 0.91974(10) 0.0179(5) Uani 1 1 d . . . . .
H12 H 1.1313 0.3031 0.8892 0.021 Uiso 1 1 calc R U . . .
C38 C 1.2721(3) 0.2257(2) 0.94215(10) 0.0181(5) Uani 1 1 d . . . . .
C39 C 1.3501(3) 0.2506(2) 0.98619(10) 0.0180(5) Uani 1 1 d . . . . .
H13 H 1.4136 0.1886 1.0005 0.022 Uiso 1 1 calc R U . . .
C40 C 1.3367(3) 0.3650(2) 1.00979(10) 0.0168(5) Uani 1 1 d . . . . .
C41 C 1.4131(3) 0.3996(2) 1.05447(10) 0.0173(5) Uani 1 1 d . . . . .
C42 C 1.4743(3) 0.5229(2) 1.12004(10) 0.0173(5) Uani 1 1 d . . . . .
C43 C 1.5625(3) 0.4173(2) 1.13098(11) 0.0190(5) Uani 1 1 d . . . . .
C44 C 1.6519(3) 0.4087(3) 1.17369(11) 0.0206(6) Uani 1 1 d . . . . .
H14 H 1.7113 0.3372 1.1805 0.025 Uiso 1 1 calc R U . . .
C45 C 1.6501(3) 0.5096(3) 1.20591(11) 0.0205(6) Uani 1 1 d . . . . .
C46 C 1.5625(3) 0.6160(3) 1.19465(11) 0.0203(6) Uani 1 1 d . . . . .
C47 C 1.4733(3) 0.6250(2) 1.15147(10) 0.0193(5) Uani 1 1 d . . . . .
H15 H 1.4153 0.6969 1.1440 0.023 Uiso 1 1 calc R U . . .
C48 C 1.7038(3) 0.6197(3) 1.27373(11) 0.0234(6) Uani 1 1 d . . . . .
H16 H 1.7478 0.6389 1.3058 0.028 Uiso 1 1 calc R U . . .
C49 C 0.8752(3) 0.7627(2) 0.83493(11) 0.0198(5) Uani 1 1 d . . . . .
C50 C 0.7613(3) 0.8646(3) 0.85337(12) 0.0247(6) Uani 1 1 d . . . . .
H44 H 0.6996 0.8358 0.8836 0.037 Uiso 1 1 calc R U . . .
H45 H 0.7060 0.8905 0.8220 0.037 Uiso 1 1 calc R U . . .
H46 H 0.8056 0.9323 0.8662 0.037 Uiso 1 1 calc R U . . .
C51 C 0.9811(3) 0.8119(3) 0.79170(11) 0.0238(6) Uani 1 1 d . . . . .
H47 H 1.0246 0.8762 0.8082 0.036 Uiso 1 1 calc R U . . .
H48 H 0.9323 0.8435 0.7595 0.036 Uiso 1 1 calc R U . . .
H49 H 1.0539 0.7471 0.7799 0.036 Uiso 1 1 calc R U . . .
C52 C 0.8036(3) 0.6661(2) 0.80729(11) 0.0235(6) Uani 1 1 d . . . . .
H50 H 0.8752 0.6049 0.7912 0.035 Uiso 1 1 calc R U . . .
H51 H 0.7476 0.7031 0.7780 0.035 Uiso 1 1 calc R U . . .
H52 H 0.7423 0.6288 0.8351 0.035 Uiso 1 1 calc R U . . .
C53 C 1.2880(3) 0.0967(2) 0.92026(11) 0.0208(6) Uani 1 1 d . . . . .
C54 C 1.1841(3) 0.0806(3) 0.87685(12) 0.0275(6) Uani 1 1 d . . . . .
H35 H 1.0882 0.1030 0.8928 0.041 Uiso 1 1 calc R U . . .
H36 H 1.1944 -0.0035 0.8654 0.041 Uiso 1 1 calc R U . . .
H37 H 1.2031 0.1318 0.8445 0.041 Uiso 1 1 calc R U . . .
C55 C 1.4375(3) 0.0637(3) 0.89378(12) 0.0249(6) Uani 1 1 d . . . . .
H38 H 1.4486 -0.0201 0.8820 0.037 Uiso 1 1 calc R U . . .
H39 H 1.5055 0.0744 0.9210 0.037 Uiso 1 1 calc R U . . .
H40 H 1.4537 0.1159 0.8615 0.037 Uiso 1 1 calc R U . . .
C56 C 1.2609(3) 0.0092(2) 0.96884(12) 0.0286(6) Uani 1 1 d . . . . .
H41 H 1.1662 0.0302 0.9863 0.043 Uiso 1 1 calc R U . . .
H42 H 1.3298 0.0148 0.9963 0.043 Uiso 1 1 calc R U . . .
H43 H 1.2697 -0.0729 0.9549 0.043 Uiso 1 1 calc R U . . .
B1 B 0.6118(3) 0.6194(3) 0.44664(12) 0.0167(6) Uani 1 1 d . . . . .
F1 F 0.52832(15) 0.67722(14) 0.48957(6) 0.0227(3) Uani 1 1 d . . . . .
F2 F 0.70498(15) 0.69675(13) 0.42399(6) 0.0213(3) Uani 1 1 d . . . . .
N1 N 0.5251(2) 0.57269(19) 0.40358(8) 0.0165(4) Uani 1 1 d . . . . .
N2 N 0.7018(2) 0.50428(19) 0.47135(8) 0.0163(4) Uani 1 1 d . . . . .
S1 S 0.83206(6) 0.29236(6) 0.48200(2) 0.01885(16) Uani 1 1 d . . . . .
N3 N 1.0528(2) 0.4928(2) 0.64385(9) 0.0220(5) Uani 1 1 d . . . . .
S2 S 0.90891(7) 0.70306(6) 0.63966(3) 0.02386(18) Uani 1 1 d . . . . .
B2 B 1.2762(3) 0.6165(3) 1.05655(12) 0.0176(6) Uani 1 1 d . . . . .
F3 F 1.17642(16) 0.63949(14) 1.10042(6) 0.0244(3) Uani 1 1 d . . . . .
F4 F 1.34316(16) 0.71760(13) 1.04474(6) 0.0229(3) Uani 1 1 d . . . . .
N4 N 1.2161(2) 0.56972(19) 1.00570(8) 0.0167(4) Uani 1 1 d . . . . .
N5 N 1.3906(2) 0.50987(19) 1.07583(8) 0.0170(5) Uani 1 1 d . . . . .
S3 S 1.54073(6) 0.30573(6) 1.08468(3) 0.01909(16) Uani 1 1 d . . . . .
N6 N 1.7298(2) 0.5148(2) 1.25126(10) 0.0250(5) Uani 1 1 d . . . . .
S4 S 1.58496(7) 0.72401(6) 1.24271(3) 0.02339(17) Uani 1 1 d . . . . .
C57 C 0.9411(18) 0.985(2) 0.5165(4) 0.183(7) Uani 0.3965(17) 1 d D U P A -1
Cl1 Cl 0.9460(4) 0.9595(2) 0.44388(11) 0.0815(12) Uani 0.3965(17) 1 d D U P A -1
Cl2 Cl 0.7855(8) 0.9416(3) 0.54741(18) 0.143(2) Uani 0.3965(17) 1 d D U P A -1
C58 C 0.6114(19) 0.9126(11) 0.5119(11) 0.092(3) Uani 0.207(3) 1 d D U P A 2
Cl3 Cl 0.5525(8) 1.0608(5) 0.4988(2) 0.074(2) Uani 0.207(3) 1 d D U P A 2
Cl4 Cl 0.7790(16) 0.9455(9) 0.4864(6) 0.160(4) Uani 0.207(3) 1 d D U P A 2

loop_
_atom_site_aniso_label
_atom_site_aniso_U_11
_atom_site_aniso_U_22
_atom_site_aniso_U_33
_atom_site_aniso_U_23
_atom_site_aniso_U_13
_atom_site_aniso_U_12
C1 0.0193(13) 0.0191(13) 0.0182(12) -0.0033(10) -0.0042(10) -0.0060(11)
C2 0.0185(13) 0.0165(13) 0.0221(13) -0.0011(10) -0.0033(10) -0.0020(11)
C3 0.0146(12) 0.0207(14) 0.0185(12) 0.0002(10) -0.0032(10) -0.0030(10)
C4 0.0159(12) 0.0202(14) 0.0152(12) -0.0009(10) -0.0041(9) -0.0054(10)
C5 0.0160(12) 0.0174(13) 0.0160(12) -0.0013(10) -0.0025(9) -0.0056(10)
C6 0.0149(12) 0.0211(14) 0.0148(12) -0.0012(10) -0.0044(9) -0.0051(10)
C7 0.0147(12) 0.0204(13) 0.0153(12) -0.0017(10) -0.0028(9) -0.0047(10)
C8 0.0139(12) 0.0204(13) 0.0139(11) 0.0009(9) -0.0043(9) -0.0039(10)
C9 0.0162(12) 0.0227(14) 0.0152(12) -0.0026(10) -0.0043(9) -0.0052(11)
C10 0.0167(13) 0.0215(14) 0.0195(13) -0.0031(10) -0.0035(10) -0.0033(11)
C11 0.0144(12) 0.0218(14) 0.0203(13) -0.0013(10) -0.0045(10) -0.0006(10)
C12 0.0131(12) 0.0227(14) 0.0153(12) -0.0001(10) -0.0043(9) -0.0028(10)
C13 0.0144(12) 0.0218(14) 0.0165(12) -0.0011(10) -0.0018(9) -0.0039(10)
C14 0.0135(12) 0.0257(14) 0.0126(11) -0.0001(10) -0.0031(9) -0.0045(11)
C15 0.0135(12) 0.0253(14) 0.0162(12) -0.0008(10) -0.0022(9) -0.0045(11)
C16 0.0149(12) 0.0271(15) 0.0164(12) 0.0015(10) -0.0043(10) -0.0031(11)
C17 0.0137(12) 0.0306(15) 0.0140(12) -0.0003(10) -0.0024(9) -0.0050(11)
C18 0.0149(12) 0.0307(15) 0.0149(12) -0.0035(10) -0.0012(10) -0.0063(11)
C19 0.0159(13) 0.0250(14) 0.0175(12) -0.0019(10) -0.0030(10) -0.0030(11)
C20 0.0186(13) 0.0404(17) 0.0148(12) -0.0034(11) -0.0048(10) -0.0053(12)
C21 0.0200(13) 0.0194(14) 0.0229(13) -0.0001(10) -0.0069(10) -0.0009(11)
C22 0.0219(14) 0.0323(17) 0.0340(16) -0.0095(13) -0.0121(12) 0.0048(12)
C23 0.0335(16) 0.0225(15) 0.0331(16) 0.0068(12) -0.0121(12) -0.0024(13)
C24 0.0227(14) 0.0229(14) 0.0211(13) 0.0004(11) -0.0101(10) -0.0005(11)
C25 0.0213(14) 0.0210(14) 0.0260(14) -0.0057(11) -0.0077(11) 0.0001(11)
C26 0.062(2) 0.0357(19) 0.0346(18) -0.0159(14) 0.0085(16) -0.0156(17)
C27 0.0307(17) 0.0232(16) 0.063(2) -0.0059(15) -0.0082(15) -0.0058(13)
C28 0.053(2) 0.0244(17) 0.049(2) -0.0137(14) -0.0252(17) 0.0117(15)
C29 0.0212(13) 0.0188(14) 0.0195(13) -0.0040(10) -0.0045(10) -0.0038(11)
C30 0.0220(13) 0.0151(13) 0.0248(14) -0.0017(10) -0.0057(10) -0.0012(11)
C31 0.0160(12) 0.0205(14) 0.0194(13) -0.0002(10) -0.0041(10) -0.0035(11)
C32 0.0154(12) 0.0179(13) 0.0184(12) -0.0036(10) -0.0045(9) -0.0037(10)
C33 0.0143(12) 0.0174(13) 0.0174(12) -0.0012(10) -0.0014(9) -0.0040(10)
C34 0.0149(12) 0.0202(14) 0.0151(12) -0.0009(10) -0.0035(9) -0.0045(10)
C35 0.0153(12) 0.0166(13) 0.0157(12) -0.0002(9) -0.0020(9) -0.0038(10)
C36 0.0144(12) 0.0182(13) 0.0165(12) 0.0001(10) -0.0027(9) -0.0036(10)
C37 0.0164(12) 0.0210(14) 0.0173(12) -0.0025(10) -0.0044(10) -0.0041(10)
C38 0.0183(13) 0.0180(13) 0.0185(12) -0.0027(10) -0.0022(10) -0.0041(11)
C39 0.0168(13) 0.0189(13) 0.0185(12) 0.0008(10) -0.0037(10) -0.0012(11)
C40 0.0157(12) 0.0193(13) 0.0164(12) -0.0002(10) -0.0043(9) -0.0040(10)
C41 0.0164(12) 0.0200(13) 0.0160(12) 0.0010(10) -0.0018(9) -0.0033(10)
C42 0.0150(12) 0.0228(14) 0.0152(12) 0.0011(10) -0.0046(9) -0.0049(11)
C43 0.0166(12) 0.0231(14) 0.0182(12) 0.0009(10) -0.0028(10) -0.0053(11)
C44 0.0156(13) 0.0266(15) 0.0205(13) 0.0034(11) -0.0055(10) -0.0034(11)
C45 0.0173(13) 0.0281(15) 0.0176(12) 0.0020(11) -0.0033(10) -0.0077(11)
C46 0.0186(13) 0.0273(15) 0.0168(12) 0.0000(10) -0.0035(10) -0.0093(11)
C47 0.0180(13) 0.0217(14) 0.0189(12) 0.0001(10) -0.0047(10) -0.0034(11)
C48 0.0210(14) 0.0347(16) 0.0171(13) -0.0004(11) -0.0065(10) -0.0107(12)
C49 0.0195(13) 0.0198(14) 0.0209(13) -0.0008(10) -0.0065(10) -0.0020(11)
C50 0.0216(14) 0.0244(15) 0.0277(14) 0.0015(11) -0.0071(11) 0.0017(12)
C51 0.0229(14) 0.0261(15) 0.0231(13) 0.0010(11) -0.0057(11) -0.0038(12)
C52 0.0267(14) 0.0203(14) 0.0251(14) -0.0003(11) -0.0153(11) -0.0012(12)
C53 0.0226(14) 0.0178(14) 0.0224(13) -0.0034(10) -0.0063(11) -0.0011(11)
C54 0.0299(15) 0.0202(14) 0.0342(16) -0.0083(12) -0.0129(12) -0.0024(12)
C55 0.0261(15) 0.0196(14) 0.0286(14) -0.0064(11) -0.0030(11) 0.0006(11)
C56 0.0408(17) 0.0164(14) 0.0288(15) -0.0033(11) -0.0002(12) -0.0054(13)
B1 0.0149(14) 0.0190(15) 0.0172(13) -0.0043(11) -0.0054(11) -0.0023(12)
F1 0.0186(7) 0.0303(9) 0.0192(7) -0.0072(6) -0.0049(6) 0.0003(6)
F2 0.0182(7) 0.0221(8) 0.0252(8) -0.0001(6) -0.0062(6) -0.0063(6)
N1 0.0161(10) 0.0182(11) 0.0162(10) -0.0012(8) -0.0057(8) -0.0028(9)
N2 0.0140(10) 0.0215(12) 0.0145(10) -0.0011(8) -0.0047(8) -0.0043(9)
S1 0.0166(3) 0.0217(3) 0.0192(3) -0.0013(2) -0.0078(2) -0.0020(3)
N3 0.0163(11) 0.0357(14) 0.0153(10) -0.0010(9) -0.0051(8) -0.0053(10)
S2 0.0216(3) 0.0327(4) 0.0183(3) -0.0084(3) -0.0074(2) -0.0020(3)
B2 0.0191(14) 0.0178(15) 0.0167(14) -0.0018(11) -0.0059(11) -0.0023(12)
F3 0.0224(8) 0.0316(9) 0.0188(7) -0.0048(6) -0.0043(6) 0.0008(7)
F4 0.0267(8) 0.0197(8) 0.0245(8) -0.0004(6) -0.0104(6) -0.0063(6)
N4 0.0173(10) 0.0163(11) 0.0171(10) -0.0015(8) -0.0049(8) -0.0024(9)
N5 0.0174(11) 0.0190(11) 0.0157(10) 0.0000(8) -0.0046(8) -0.0050(9)
S3 0.0185(3) 0.0199(3) 0.0194(3) -0.0012(2) -0.0074(2) -0.0002(3)
N6 0.0185(11) 0.0351(14) 0.0241(12) 0.0053(10) -0.0094(9) -0.0102(10)
S4 0.0257(4) 0.0278(4) 0.0192(3) -0.0041(3) -0.0091(3) -0.0082(3)
C57 0.220(10) 0.144(9) 0.175(10) 0.030(8) -0.001(8) 0.015(8)
Cl1 0.163(3) 0.0365(13) 0.0412(13) -0.0216(10) -0.0397(16) 0.0306(16)
Cl2 0.308(7) 0.0395(17) 0.087(3) 0.0145(16) -0.058(3) -0.013(3)
C58 0.142(6) 0.062(5) 0.072(5) -0.012(4) -0.010(5) -0.004(5)
Cl3 0.132(5) 0.044(3) 0.041(3) -0.0070(19) -0.002(3) 0.009(3)
Cl4 0.235(9) 0.083(5) 0.169(8) -0.015(5) -0.022(7) -0.034(6)

loop_
_atom_type_symbol
_atom_type_description
_atom_type_scat_dispersion_real
_atom_type_scat_dispersion_imag
_atom_type_scat_source
C C 0.0181 0.0091 'International Tables Vol C Tables 4.2.6.8 and 6.1.1.4'
H H 0.0000 0.0000 'International Tables Vol C Tables 4.2.6.8 and 6.1.1.4'
B B 0.0090 0.0039 'International Tables Vol C Tables 4.2.6.8 and 6.1.1.4'
Cl Cl 0.3639 0.7018 'International Tables Vol C Tables 4.2.6.8 and 6.1.1.4'
F F 0.0727 0.0534 'International Tables Vol C Tables 4.2.6.8 and 6.1.1.4'
N N 0.0311 0.0180 'International Tables Vol C Tables 4.2.6.8 and 6.1.1.4'
S S 0.3331 0.5567 'International Tables Vol C Tables 4.2.6.8 and 6.1.1.4'

loop_
_geom_angle_atom_site_label_1
_geom_angle_atom_site_label_2
_geom_angle_atom_site_label_3
_geom_angle
_geom_angle_site_symmetry_1
_geom_angle_site_symmetry_3
C2 C1 C6 117.8(2) . .
C2 C1 H1 121.1 . .
C6 C1 H1 121.1 . .
C1 C2 C3 123.1(2) . .
C1 C2 H2 118.5 . .
C3 C2 H2 118.5 . .
C4 C3 C2 118.3(2) . .
C4 C3 C21 122.8(2) . .
C2 C3 C21 118.8(2) . .
C3 C4 C5 120.2(2) . .
C3 C4 H3 119.9 . .
C5 C4 H3 119.9 . .
C4 C5 C6 120.0(2) . .
C4 C5 C8 133.7(2) . .
C6 C5 C8 106.2(2) . .
C1 C6 N1 129.5(2) . .
C1 C6 C5 120.7(2) . .
N1 C6 C5 109.9(2) . .
N1 C7 C12 126.7(2) . .
N1 C7 C8 111.6(2) . .
C12 C7 C8 121.7(2) . .
C9 C8 C7 118.4(2) . .
C9 C8 C5 136.3(2) . .
C7 C8 C5 105.3(2) . .
C8 C9 C10 121.2(2) . .
C8 C9 H4 119.4 . .
C10 C9 H4 119.4 . .
C11 C10 C9 118.7(2) . .
C11 C10 C25 121.9(2) . .
C9 C10 C25 119.4(2) . .
C10 C11 C12 121.5(2) . .
C10 C11 H5 119.2 . .
C12 C11 H5 119.2 . .
C7 C12 C11 118.4(2) . .
C7 C12 C13 115.6(2) . .
C11 C12 C13 125.9(2) . .
N2 C13 C12 122.0(2) . .
N2 C13 S1 114.37(18) . .
C12 C13 S1 123.6(2) . .
C19 C14 N2 126.1(2) . .
C19 C14 C15 121.5(2) . .
N2 C14 C15 112.4(2) . .
C16 C15 C14 122.6(2) . .
C16 C15 S1 126.9(2) . .
C14 C15 S1 110.48(18) . .
C15 C16 C17 116.4(3) . .
C15 C16 H6 121.8 . .
C17 C16 H6 121.8 . .
C16 C17 N3 123.9(3) . .
C16 C17 C18 120.7(2) . .
N3 C17 C18 115.3(2) . .
C19 C18 C17 123.0(2) . .
C19 C18 S2 128.1(2) . .
C17 C18 S2 108.84(19) . .
C14 C19 C18 115.6(3) . .
C14 C19 H7 122.2 . .
C18 C19 H7 122.2 . .
N3 C20 S2 117.2(2) . .
N3 C20 H8 121.4 . .
S2 C20 H8 121.4 . .
C24 C21 C3 111.8(2) . .
C24 C21 C22 108.3(2) . .
C3 C21 C22 110.3(2) . .
C24 C21 C23 108.4(2) . .
C3 C21 C23 108.9(2) . .
C22 C21 C23 109.1(2) . .
C21 C22 H17 109.5 . .
C21 C22 H18 109.5 . .
H17 C22 H18 109.5 . .
C21 C22 H19 109.5 . .
H17 C22 H19 109.5 . .
H18 C22 H19 109.5 . .
C21 C23 H20 109.5 . .
C21 C23 H21 109.5 . .
H20 C23 H21 109.5 . .
C21 C23 H22 109.5 . .
H20 C23 H22 109.5 . .
H21 C23 H22 109.5 . .
C21 C24 H23 109.5 . .
C21 C24 H24 109.5 . .
H23 C24 H24 109.5 . .
C21 C24 H25 109.5 . .
H23 C24 H25 109.5 . .
H24 C24 H25 109.5 . .
C28 C25 C26 110.1(3) . .
C28 C25 C10 113.0(2) . .
C26 C25 C10 109.5(2) . .
C28 C25 C27 106.2(3) . .
C26 C25 C27 108.5(3) . .
C10 C25 C27 109.4(2) . .
C25 C26 H26 109.5 . .
C25 C26 H27 109.5 . .
H26 C26 H27 109.5 . .
C25 C26 H28 109.5 . .
H26 C26 H28 109.5 . .
H27 C26 H28 109.5 . .
C25 C27 H29 109.5 . .
C25 C27 H30 109.5 . .
H29 C27 H30 109.5 . .
C25 C27 H31 109.5 . .
H29 C27 H31 109.5 . .
H30 C27 H31 109.5 . .
C25 C28 H32 109.5 . .
C25 C28 H33 109.5 . .
H32 C28 H33 109.5 . .
C25 C28 H34 109.5 . .
H32 C28 H34 109.5 . .
H33 C28 H34 109.5 . .
C30 C29 C34 117.9(2) . .
C30 C29 H9 121.1 . .
C34 C29 H9 121.1 . .
C29 C30 C31 123.0(2) . .
C29 C30 H10 118.5 . .
C31 C30 H10 118.5 . .
C32 C31 C30 118.1(2) . .
C32 C31 C49 121.9(2) . .
C30 C31 C49 119.9(2) . .
C31 C32 C33 120.1(2) . .
C31 C32 H11 119.9 . .
C33 C32 H11 119.9 . .
C32 C33 C34 120.0(2) . .
C32 C33 C36 133.4(2) . .
C34 C33 C36 106.5(2) . .
C29 C34 N4 129.2(2) . .
C29 C34 C33 120.8(2) . .
N4 C34 C33 109.9(2) . .
N4 C35 C40 126.1(2) . .
N4 C35 C36 111.9(2) . .
C40 C35 C36 121.9(2) . .
C37 C36 C35 118.5(2) . .
C37 C36 C33 136.5(2) . .
C35 C36 C33 105.0(2) . .
C36 C37 C38 121.0(2) . .
C36 C37 H12 119.5 . .
C38 C37 H12 119.5 . .
C39 C38 C37 119.0(2) . .
C39 C38 C53 118.4(2) . .
C37 C38 C53 122.6(2) . .
C38 C39 C40 121.5(2) . .
C38 C39 H13 119.2 . .
C40 C39 H13 119.2 . .
C35 C40 C39 118.0(2) . .
C35 C40 C41 116.4(2) . .
C39 C40 C41 125.7(2) . .
N5 C41 C40 121.9(2) . .
N5 C41 S3 114.36(19) . .
C40 C41 S3 123.8(2) . .
C47 C42 N5 126.1(2) . .
C47 C42 C43 121.3(2) . .
N5 C42 C43 112.5(2) . .
C44 C43 C42 122.5(2) . .
C44 C43 S3 126.9(2) . .
C42 C43 S3 110.57(19) . .
C45 C44 C43 116.6(3) . .
C45 C44 H14 121.7 . .
C43 C44 H14 121.7 . .
C44 C45 N6 123.9(3) . .
C44 C45 C46 120.9(2) . .
N6 C45 C46 115.2(2) . .
C47 C46 C45 122.5(2) . .
C47 C46 S4 128.4(2) . .
C45 C46 S4 109.06(19) . .
C42 C47 C46 116.1(3) . .
C42 C47 H15 121.9 . .
C46 C47 H15 121.9 . .
N6 C48 S4 117.2(2) . .
N6 C48 H16 121.4 . .
S4 C48 H16 121.4 . .
C31 C49 C50 111.5(2) . .
C31 C49 C52 111.4(2) . .
C50 C49 C52 107.9(2) . .
C31 C49 C51 108.0(2) . .
C50 C49 C51 109.3(2) . .
C52 C49 C51 108.5(2) . .
C49 C50 H44 109.5 . .
C49 C50 H45 109.5 . .
H44 C50 H45 109.5 . .
C49 C50 H46 109.5 . .
H44 C50 H46 109.5 . .
H45 C50 H46 109.5 . .
C49 C51 H47 109.5 . .
C49 C51 H48 109.5 . .
H47 C51 H48 109.5 . .
C49 C51 H49 109.5 . .
H47 C51 H49 109.5 . .
H48 C51 H49 109.5 . .
C49 C52 H50 109.5 . .
C49 C52 H51 109.5 . .
H50 C52 H51 109.5 . .
C49 C52 H52 109.5 . .
H50 C52 H52 109.5 . .
H51 C52 H52 109.5 . .
C54 C53 C55 108.4(2) . .
C54 C53 C38 112.1(2) . .
C55 C53 C38 109.9(2) . .
C54 C53 C56 108.0(2) . .
C55 C53 C56 108.9(2) . .
C38 C53 C56 109.4(2) . .
C53 C54 H35 109.5 . .
C53 C54 H36 109.5 . .
H35 C54 H36 109.5 . .
C53 C54 H37 109.5 . .
H35 C54 H37 109.5 . .
H36 C54 H37 109.5 . .
C53 C55 H38 109.5 . .
C53 C55 H39 109.5 . .
H38 C55 H39 109.5 . .
C53 C55 H40 109.5 . .
H38 C55 H40 109.5 . .
H39 C55 H40 109.5 . .
C53 C56 H41 109.5 . .
C53 C56 H42 109.5 . .
H41 C56 H42 109.5 . .
C53 C56 H43 109.5 . .
H41 C56 H43 109.5 . .
H42 C56 H43 109.5 . .
F1 B1 F2 108.8(2) . .
F1 B1 N1 112.0(2) . .
F2 B1 N1 112.7(2) . .
F1 B1 N2 108.8(2) . .
F2 B1 N2 108.0(2) . .
N1 B1 N2 106.3(2) . .
C7 N1 C6 107.0(2) . .
C7 N1 B1 122.9(2) . .
C6 N1 B1 129.9(2) . .
C13 N2 C14 112.3(2) . .
C13 N2 B1 125.1(2) . .
C14 N2 B1 122.4(2) . .
C13 S1 C15 90.34(12) . .
C20 N3 C17 109.8(2) . .
C18 S2 C20 88.74(13) . .
F3 B2 F4 109.5(2) . .
F3 B2 N4 112.8(2) . .
F4 B2 N4 112.4(2) . .
F3 B2 N5 107.6(2) . .
F4 B2 N5 108.6(2) . .
N4 B2 N5 105.7(2) . .
C35 N4 C34 106.6(2) . .
C35 N4 B2 123.8(2) . .
C34 N4 B2 129.6(2) . .
C41 N5 C42 112.2(2) . .
C41 N5 B2 125.5(2) . .
C42 N5 B2 122.2(2) . .
C41 S3 C43 90.32(13) . .
C48 N6 C45 109.8(2) . .
C46 S4 C48 88.73(13) . .
Cl2 C57 Cl1 108.5(7) . .
Cl3 C58 Cl3 64.5(7) 2_676 .
Cl3 C58 Cl4 142.4(14) 2_676 .
Cl3 C58 Cl4 87.3(8) . .
C58 Cl3 C58 115.5(7) 2_676 .
C58 Cl3 Cl3 60.9(6) 2_676 2_676
C58 Cl3 Cl3 54.6(7) . 2_676

loop_
_geom_bond_atom_site_label_1
_geom_bond_atom_site_label_2
_geom_bond_distance
_geom_bond_site_symmetry_2
C1 C2 1.385(4) .
C1 C6 1.392(4) .
C1 H1 0.9500 .
C2 C3 1.412(4) .
C2 H2 0.9500 .
C3 C4 1.388(4) .
C3 C21 1.532(4) .
C4 C5 1.397(4) .
C4 H3 0.9500 .
C5 C6 1.418(3) .
C5 C8 1.448(4) .
C6 N1 1.394(3) .
C7 N1 1.364(3) .
C7 C12 1.387(4) .
C7 C8 1.415(3) .
C8 C9 1.390(4) .
C9 C10 1.404(4) .
C9 H4 0.9500 .
C10 C11 1.400(4) .
C10 C25 1.536(4) .
C11 C12 1.401(4) .
C11 H5 0.9500 .
C12 C13 1.439(3) .
C13 N2 1.335(3) .
C13 S1 1.721(3) .
C14 C19 1.392(4) .
C14 N2 1.407(3) .
C14 C15 1.409(4) .
C15 C16 1.385(4) .
C15 S1 1.738(3) .
C16 C17 1.392(4) .
C16 H6 0.9500 .
C17 N3 1.394(3) .
C17 C18 1.414(4) .
C18 C19 1.391(4) .
C18 S2 1.738(3) .
C19 H7 0.9500 .
C20 N3 1.287(4) .
C20 S2 1.746(3) .
C20 H8 0.9500 .
C21 C24 1.533(4) .
C21 C22 1.536(4) .
C21 C23 1.541(4) .
C22 H17 0.9800 .
C22 H18 0.9800 .
C22 H19 0.9800 .
C23 H20 0.9800 .
C23 H21 0.9800 .
C23 H22 0.9800 .
C24 H23 0.9800 .
C24 H24 0.9800 .
C24 H25 0.9800 .
C25 C28 1.522(4) .
C25 C26 1.523(4) .
C25 C27 1.544(4) .
C26 H26 0.9800 .
C26 H27 0.9800 .
C26 H28 0.9800 .
C27 H29 0.9800 .
C27 H30 0.9800 .
C27 H31 0.9800 .
C28 H32 0.9800 .
C28 H33 0.9800 .
C28 H34 0.9800 .
C29 C30 1.380(4) .
C29 C34 1.388(4) .
C29 H9 0.9500 .
C30 C31 1.416(4) .
C30 H10 0.9500 .
C31 C32 1.390(4) .
C31 C49 1.534(3) .
C32 C33 1.396(4) .
C32 H11 0.9500 .
C33 C34 1.414(3) .
C33 C36 1.448(4) .
C34 N4 1.398(3) .
C35 N4 1.365(3) .
C35 C40 1.391(4) .
C35 C36 1.413(3) .
C36 C37 1.391(4) .
C37 C38 1.403(4) .
C37 H12 0.9500 .
C38 C39 1.398(4) .
C38 C53 1.539(4) .
C39 C40 1.404(4) .
C39 H13 0.9500 .
C40 C41 1.435(3) .
C41 N5 1.338(3) .
C41 S3 1.721(3) .
C42 C47 1.385(4) .
C42 N5 1.405(3) .
C42 C43 1.410(4) .
C43 C44 1.388(4) .
C43 S3 1.736(3) .
C44 C45 1.385(4) .
C44 H14 0.9500 .
C45 N6 1.390(3) .
C45 C46 1.415(4) .
C46 C47 1.395(4) .
C46 S4 1.738(3) .
C47 H15 0.9500 .
C48 N6 1.297(4) .
C48 S4 1.741(3) .
C48 H16 0.9500 .
C49 C50 1.538(4) .
C49 C52 1.538(4) .
C49 C51 1.542(4) .
C50 H44 0.9800 .
C50 H45 0.9800 .
C50 H46 0.9800 .
C51 H47 0.9800 .
C51 H48 0.9800 .
C51 H49 0.9800 .
C52 H50 0.9800 .
C52 H51 0.9800 .
C52 H52 0.9800 .
C53 C54 1.530(4) .
C53 C55 1.537(4) .
C53 C56 1.542(4) .
C54 H35 0.9800 .
C54 H36 0.9800 .
C54 H37 0.9800 .
C55 H38 0.9800 .
C55 H39 0.9800 .
C55 H40 0.9800 .
C56 H41 0.9800 .
C56 H42 0.9800 .
C56 H43 0.9800 .
B1 F1 1.387(3) .
B1 F2 1.394(3) .
B1 N1 1.519(3) .
B1 N2 1.603(4) .
B2 F3 1.382(3) .
B2 F4 1.383(3) .
B2 N4 1.524(3) .
B2 N5 1.617(4) .
C57 Cl2 1.737(10) .
C57 Cl1 1.779(10) .
C58 Cl3 1.61(2) 2_676
C58 Cl3 1.726(10) .
C58 Cl4 1.758(10) .
Cl3 C58 1.61(2) 2_676
Cl3 Cl3 1.785(13) 2_676

loop_
_geom_torsion_atom_site_label_1
_geom_torsion_atom_site_label_2
_geom_torsion_atom_site_label_3
_geom_torsion_atom_site_label_4
_geom_torsion
_geom_torsion_site_symmetry_1
_geom_torsion_site_symmetry_4
C6 C1 C2 C3 -0.4(4) . .
C1 C2 C3 C4 0.4(4) . .
C1 C2 C3 C21 -178.3(2) . .
C2 C3 C4 C5 -0.3(4) . .
C21 C3 C4 C5 178.4(2) . .
C3 C4 C5 C6 0.0(4) . .
C3 C4 C5 C8 -179.5(3) . .
C2 C1 C6 N1 179.6(2) . .
C2 C1 C6 C5 0.1(4) . .
C4 C5 C6 C1 0.1(4) . .
C8 C5 C6 C1 179.7(2) . .
C4 C5 C6 N1 -179.5(2) . .
C8 C5 C6 N1 0.1(3) . .
N1 C7 C8 C9 -179.3(2) . .
C12 C7 C8 C9 -0.2(4) . .
N1 C7 C8 C5 -0.1(3) . .
C12 C7 C8 C5 179.1(2) . .
C4 C5 C8 C9 -1.4(5) . .
C6 C5 C8 C9 179.1(3) . .
C4 C5 C8 C7 179.5(3) . .
C6 C5 C8 C7 0.0(3) . .
C7 C8 C9 C10 0.8(4) . .
C5 C8 C9 C10 -178.2(3) . .
C8 C9 C10 C11 -0.9(4) . .
C8 C9 C10 C25 178.7(2) . .
C9 C10 C11 C12 0.4(4) . .
C25 C10 C11 C12 -179.2(2) . .
N1 C7 C12 C11 178.8(2) . .
C8 C7 C12 C11 -0.3(4) . .
N1 C7 C12 C13 2.3(4) . .
C8 C7 C12 C13 -176.7(2) . .
C10 C11 C12 C7 0.1(4) . .
C10 C11 C12 C13 176.2(2) . .
C7 C12 C13 N2 -1.4(4) . .
C11 C12 C13 N2 -177.5(2) . .
C7 C12 C13 S1 176.52(18) . .
C11 C12 C13 S1 0.4(4) . .
C19 C14 C15 C16 -3.0(4) . .
N2 C14 C15 C16 176.9(2) . .
C19 C14 C15 S1 177.66(19) . .
N2 C14 C15 S1 -2.5(3) . .
C14 C15 C16 C17 1.2(4) . .
S1 C15 C16 C17 -179.54(19) . .
C15 C16 C17 N3 -179.3(2) . .
C15 C16 C17 C18 1.3(4) . .
C16 C17 C18 C19 -2.3(4) . .
N3 C17 C18 C19 178.3(2) . .
C16 C17 C18 S2 178.0(2) . .
N3 C17 C18 S2 -1.4(3) . .
N2 C14 C19 C18 -177.9(2) . .
C15 C14 C19 C18 2.0(4) . .
C17 C18 C19 C14 0.5(4) . .
S2 C18 C19 C14 -179.77(19) . .
C4 C3 C21 C24 7.0(3) . .
C2 C3 C21 C24 -174.3(2) . .
C4 C3 C21 C22 127.6(3) . .
C2 C3 C21 C22 -53.8(3) . .
C4 C3 C21 C23 -112.7(3) . .
C2 C3 C21 C23 66.0(3) . .
C11 C10 C25 C28 8.8(4) . .
C9 C10 C25 C28 -170.8(3) . .
C11 C10 C25 C26 -114.3(3) . .
C9 C10 C25 C26 66.1(3) . .
C11 C10 C25 C27 126.8(3) . .
C9 C10 C25 C27 -52.8(3) . .
C34 C29 C30 C31 1.5(4) . .
C29 C30 C31 C32 0.8(4) . .
C29 C30 C31 C49 -175.0(2) . .
C30 C31 C32 C33 -2.0(4) . .
C49 C31 C32 C33 173.8(2) . .
C31 C32 C33 C34 0.8(4) . .
C31 C32 C33 C36 -174.7(3) . .
C30 C29 C34 N4 174.8(2) . .
C30 C29 C34 C33 -2.7(4) . .
C32 C33 C34 C29 1.6(4) . .
C36 C33 C34 C29 178.2(2) . .
C32 C33 C34 N4 -176.3(2) . .
C36 C33 C34 N4 0.3(3) . .
N4 C35 C36 C37 -178.4(2) . .
C40 C35 C36 C37 4.0(4) . .
N4 C35 C36 C33 1.7(3) . .
C40 C35 C36 C33 -175.9(2) . .
C32 C33 C36 C37 -5.1(5) . .
C34 C33 C36 C37 179.0(3) . .
C32 C33 C36 C35 174.8(3) . .
C34 C33 C36 C35 -1.1(3) . .
C35 C36 C37 C38 -1.5(4) . .
C33 C36 C37 C38 178.4(3) . .
C36 C37 C38 C39 -1.7(4) . .
C36 C37 C38 C53 178.2(2) . .
C37 C38 C39 C40 2.5(4) . .
C53 C38 C39 C40 -177.4(2) . .
N4 C35 C40 C39 179.6(2) . .
C36 C35 C40 C39 -3.2(4) . .
N4 C35 C40 C41 -1.2(4) . .
C36 C35 C40 C41 176.0(2) . .
C38 C39 C40 C35 -0.1(4) . .
C38 C39 C40 C41 -179.2(2) . .
C35 C40 C41 N5 3.2(4) . .
C39 C40 C41 N5 -177.7(2) . .
C35 C40 C41 S3 -176.20(18) . .
C39 C40 C41 S3 2.9(4) . .
C47 C42 C43 C44 0.6(4) . .
N5 C42 C43 C44 -178.5(2) . .
C47 C42 C43 S3 -179.7(2) . .
N5 C42 C43 S3 1.2(3) . .
C42 C43 C44 C45 0.4(4) . .
S3 C43 C44 C45 -179.2(2) . .
C43 C44 C45 N6 177.9(2) . .
C43 C44 C45 C46 -1.0(4) . .
C44 C45 C46 C47 0.6(4) . .
N6 C45 C46 C47 -178.5(2) . .
C44 C45 C46 S4 179.7(2) . .
N6 C45 C46 S4 0.7(3) . .
N5 C42 C47 C46 177.9(2) . .
C43 C42 C47 C46 -1.0(4) . .
C45 C46 C47 C42 0.5(4) . .
S4 C46 C47 C42 -178.5(2) . .
C32 C31 C49 C50 146.4(2) . .
C30 C31 C49 C50 -37.9(3) . .
C32 C31 C49 C52 25.7(3) . .
C30 C31 C49 C52 -158.7(2) . .
C32 C31 C49 C51 -93.5(3) . .
C30 C31 C49 C51 82.2(3) . .
C39 C38 C53 C54 173.4(2) . .
C37 C38 C53 C54 -6.5(4) . .
C39 C38 C53 C55 -65.9(3) . .
C37 C38 C53 C55 114.2(3) . .
C39 C38 C53 C56 53.6(3) . .
C37 C38 C53 C56 -126.3(3) . .
C12 C7 N1 C6 -179.0(2) . .
C8 C7 N1 C6 0.1(3) . .
C12 C7 N1 B1 5.4(4) . .
C8 C7 N1 B1 -175.5(2) . .
C1 C6 N1 C7 -179.7(3) . .
C5 C6 N1 C7 -0.1(3) . .
C1 C6 N1 B1 -4.5(4) . .
C5 C6 N1 B1 175.0(2) . .
F1 B1 N1 C7 -130.3(2) . .
F2 B1 N1 C7 106.6(3) . .
N2 B1 N1 C7 -11.5(3) . .
F1 B1 N1 C6 55.2(3) . .
F2 B1 N1 C6 -67.9(3) . .
N2 B1 N1 C6 174.0(2) . .
C12 C13 N2 C14 177.6(2) . .
S1 C13 N2 C14 -0.5(3) . .
C12 C13 N2 B1 -7.1(4) . .
S1 C13 N2 B1 174.86(18) . .
C19 C14 N2 C13 -178.2(2) . .
C15 C14 N2 C13 1.9(3) . .
C19 C14 N2 B1 6.3(4) . .
C15 C14 N2 B1 -173.6(2) . .
F1 B1 N2 C13 133.6(2) . .
F2 B1 N2 C13 -108.5(3) . .
N1 B1 N2 C13 12.7(3) . .
F1 B1 N2 C14 -51.5(3) . .
F2 B1 N2 C14 66.4(3) . .
N1 B1 N2 C14 -172.4(2) . .
N2 C13 S1 C15 -0.8(2) . .
C12 C13 S1 C15 -178.8(2) . .
C16 C15 S1 C13 -177.5(2) . .
C14 C15 S1 C13 1.82(19) . .
S2 C20 N3 C17 0.4(3) . .
C16 C17 N3 C20 -178.7(2) . .
C18 C17 N3 C20 0.7(3) . .
C19 C18 S2 C20 -178.4(3) . .
C17 C18 S2 C20 1.29(19) . .
N3 C20 S2 C18 -1.0(2) . .
C40 C35 N4 C34 175.9(2) . .
C36 C35 N4 C34 -1.5(3) . .
C40 C35 N4 B2 -5.7(4) . .
C36 C35 N4 B2 176.9(2) . .
C29 C34 N4 C35 -176.9(3) . .
C33 C34 N4 C35 0.7(3) . .
C29 C34 N4 B2 4.8(4) . .
C33 C34 N4 B2 -177.5(2) . .
F3 B2 N4 C35 -108.5(3) . .
F4 B2 N4 C35 127.0(3) . .
N5 B2 N4 C35 8.8(3) . .
F3 B2 N4 C34 69.4(3) . .
F4 B2 N4 C34 -55.0(3) . .
N5 B2 N4 C34 -173.3(2) . .
C40 C41 N5 C42 178.5(2) . .
S3 C41 N5 C42 -2.0(3) . .
C40 C41 N5 B2 1.4(4) . .
S3 C41 N5 B2 -179.10(18) . .
C47 C42 N5 C41 -178.5(2) . .
C43 C42 N5 C41 0.5(3) . .
C47 C42 N5 B2 -1.4(4) . .
C43 C42 N5 B2 177.7(2) . .
F3 B2 N5 C41 113.9(3) . .
F4 B2 N5 C41 -127.7(2) . .
N4 B2 N5 C41 -6.9(3) . .
F3 B2 N5 C42 -62.9(3) . .
F4 B2 N5 C42 55.5(3) . .
N4 B2 N5 C42 176.3(2) . .
N5 C41 S3 C43 2.3(2) . .
C40 C41 S3 C43 -178.2(2) . .
C44 C43 S3 C41 177.7(2) . .
C42 C43 S3 C41 -1.94(19) . .
S4 C48 N6 C45 -1.2(3) . .
C44 C45 N6 C48 -178.7(2) . .
C46 C45 N6 C48 0.3(3) . .
C47 C46 S4 C48 178.0(3) . .
C45 C46 S4 C48 -1.05(19) . .
N6 C48 S4 C46 1.4(2) . .
Cl3 C58 Cl3 C58 0.004(1) 2_676 2_676
Cl4 C58 Cl3 C58 154.4(16) . 2_676
Cl4 C58 Cl3 Cl3 154.4(16) . 2_676
